data_7242373
loop_
_publ_author_name
'Ishizaki, Kazuki'
'Sugimoto, Ryota'
'Hagiwara, Yuki'
'Koshima, Hideko'
'Taniguchi, Takuya'
'Asahi, Toru'

_publ_section_title
;
 Actuation performance of a photo-bending crystal modeled by machine
 learning-based regression
;
_journal_issue 34
_journal_name_full CrystEngComm
_journal_page_first 5839
_journal_page_last 5847
_journal_paper_doi 10.1039/D1CE00208B
_journal_volume 23
_journal_year 2021
_chemical_absolute_configuration syn
_chemical_formula_moiety 'C27 H33 N O'
_chemical_formula_sum 'C27 H33 N O'
_chemical_formula_weight 387.54
_chemical_melting_point 397
_space_group_crystal_system orthorhombic
_space_group_IT_number 19
_space_group_name_Hall 'P 2ac 2ab'
_space_group_name_H-M_alt 'P 21 21 21'
_atom_sites_solution_hydrogens geom
_atom_sites_solution_primary dual
_audit_creation_date 2021-03-02
_audit_creation_method
;
Olex2 1.2
(compiled 2018.05.29 svn.r3510 for OlexSys, GUI svn.r5506)
;
_audit_update_record
;
2021-03-02 deposited with the CCDC.	2021-03-08 downloaded from the CCDC.
;
_cell_angle_alpha 90
_cell_angle_beta 90
_cell_angle_gamma 90
_cell_formula_units_Z 4
_cell_length_a 6.3282(8)
_cell_length_b 9.8266(12)
_cell_length_c 39.383(5)
_cell_measurement_reflns_used 13137
_cell_measurement_temperature 293
_cell_measurement_theta_max 25.26
_cell_measurement_theta_min 2.07
_cell_volume 2449.0(5)
_computing_molecular_graphics 'Olex2 (Dolomanov et al., 2009)'
_computing_publication_material 'Olex2 (Dolomanov et al., 2009)'
_computing_structure_refinement 'ShelXL (Sheldrick, 2015)'
_computing_structure_solution 'ShelXT (Sheldrick, 2015)'
_diffrn_ambient_temperature 293
_diffrn_measured_fraction_theta_full 0.999
_diffrn_measured_fraction_theta_max 0.998
_diffrn_measurement_device_type RAPID
_diffrn_measurement_method '\w scans'
_diffrn_radiation_type MoK\a
_diffrn_radiation_wavelength 0.71075
_diffrn_reflns_av_R_equivalents 0.0850
_diffrn_reflns_av_unetI/netI 0.0579
_diffrn_reflns_Laue_measured_fraction_full 0.999
_diffrn_reflns_Laue_measured_fraction_max 0.998
_diffrn_reflns_limit_h_max 7
_diffrn_reflns_limit_h_min -7
_diffrn_reflns_limit_k_max 11
_diffrn_reflns_limit_k_min -11
_diffrn_reflns_limit_l_max 47
_diffrn_reflns_limit_l_min -47
_diffrn_reflns_number 29817
_diffrn_reflns_point_group_measured_fraction_full 0.999
_diffrn_reflns_point_group_measured_fraction_max 0.999
_diffrn_reflns_theta_full 25.242
_diffrn_reflns_theta_max 25.351
_diffrn_reflns_theta_min 2.316
_exptl_absorpt_coefficient_mu 0.063
_exptl_absorpt_correction_T_max 1.0000
_exptl_absorpt_correction_T_min 0.6174
_exptl_absorpt_correction_type multi-scan
_exptl_absorpt_process_details 'ABSCOR(Rigaku, 1995)'
_exptl_crystal_colour yellow
_exptl_crystal_colour_primary yellow
_exptl_crystal_density_diffrn 1.051
_exptl_crystal_description prism
_exptl_crystal_F_000 840
_exptl_crystal_size_max 0.75
_exptl_crystal_size_mid 0.2
_exptl_crystal_size_min 0.15
_refine_diff_density_max 0.121
_refine_diff_density_min -0.110
_refine_diff_density_rms 0.028
_refine_ls_abs_structure_details
;
 Flack x determined using 798 quotients [(I+)-(I-)]/[(I+)+(I-)]
 (Parsons, Flack and Wagner, Acta Cryst. B69 (2013) 249-259).
;
_refine_ls_abs_structure_Flack -0.8(10)
_refine_ls_extinction_method none
_refine_ls_goodness_of_fit_ref 1.000
_refine_ls_hydrogen_treatment constr
_refine_ls_matrix_type full
_refine_ls_number_parameters 301
_refine_ls_number_reflns 4483
_refine_ls_number_restraints 72
_refine_ls_restrained_S_all 0.997
_refine_ls_R_factor_all 0.1083
_refine_ls_R_factor_gt 0.0589
_refine_ls_shift/su_max 0.000
_refine_ls_shift/su_mean 0.000
_refine_ls_structure_factor_coef Fsqd
_refine_ls_weighting_details 'w=1/[\s^2^(Fo^2^)+(0.0700P)^2^+0.2160P] where P=(Fo^2^+2Fc^2^)/3'
_refine_ls_weighting_scheme calc
_refine_ls_wR_factor_gt 0.1310
_refine_ls_wR_factor_ref 0.1545
_reflns_Friedel_coverage 0.712
_reflns_Friedel_fraction_full 1.000
_reflns_Friedel_fraction_max 0.999
_reflns_number_gt 2741
_reflns_number_total 4483
_reflns_threshold_expression 'I > 2\s(I)'
_cod_data_source_file d1ce00208b5.cif
_cod_data_source_block shelxt_a
_cod_depositor_comments 'Adding full bibliography for 7242373.cif.'
_cod_database_code 7242373
_shelx_shelxl_version_number 2018/3
_shelx_space_group_comment
;
The symmetry employed for this shelxl refinement is uniquely defined
by the following loop, which should always be used as a source of
symmetry information in preference to the above space-group names.
They are only intended as comments.
;
_olex2_refinement_description
;
1. Fixed Uiso
 At 1.2 times of:
  All C(H) groups
 At 1.5 times of:
  All C(H,H,H) groups, All O(H) groups
2. Uiso/Uaniso restraints and constraints
C00H \\sim C0AA \\sim C00U \\sim C1AA: within 2A with sigma of 0.04 and sigma
for terminal atoms of 0.08
C00H \\sim C00S \\sim C00T \\sim C00R: within 2A with sigma of 0.04 and sigma
for terminal atoms of 0.08
3. Rigid body (RIGU) restrains
 C00H, C0AA, C00U, C1AA
 with sigma for 1-2 distances of 0.004 and sigma for 1-3 distances of 0.004
 C00H, C00S, C00T, C00R
 with sigma for 1-2 distances of 0.004 and sigma for 1-3 distances of 0.004
4. Others
 Sof(C0AA)=Sof(H0AA)=Sof(H0AB)=Sof(H0AC)=Sof(C00U)=Sof(H1AA)=Sof(HD)=Sof(HE)=
 Sof(C1AA)=Sof(H1AB)=Sof(H1AC)=Sof(H1AD)=1-FVAR(1)
 Sof(C00R)=Sof(H00W)=Sof(H00X)=Sof(H00Y)=Sof(C00S)=Sof(H00Z)=Sof(H)=Sof(HA)=
 Sof(C00T)=Sof(H00)=Sof(HB)=Sof(HC)=FVAR(1)
5.a Ternary CH refined with riding coordinates:
 C00I(H00I)
5.b Aromatic/amide H refined with riding coordinates:
 C009(H009), C00A(H00A), C00C(H00C), C00D(H00D), C00E(H00E), C00F(H00F),
 C00G(H00G), C00J(H00J), C00K(H00K), C00L(H00L)
5.c Idealised Me refined as rotating group:
 C00N(H00B,H00H,H00M), C00O(H00N,H00O,H00P), C00P(H00Q,H00R,H00S), C00Q(H00T,
 H00U,H00V), C00R(H00W,H00X,H00Y), C00S(H00Z,H,HA), C00T(H00,HB,HC), C0AA(H0AA,
 H0AB,H0AC), C00U(H1AA,HD,HE), C1AA(H1AB,H1AC,H1AD)
5.d Idealised tetrahedral OH refined as rotating group:
 O001(H001)
;
_olex2_submission_special_instructions 'No special instructions were received'

loop_
_space_group_symop_operation_xyz
'x, y, z'
'-x+1/2, -y, z+1/2'
'-x, y+1/2, -z+1/2'
'x+1/2, -y+1/2, -z'

loop_
_atom_site_label
_atom_site_type_symbol
_atom_site_fract_x
_atom_site_fract_y
_atom_site_fract_z
_atom_site_U_iso_or_equiv
_atom_site_adp_type
_atom_site_occupancy
_atom_site_site_symmetry_order
_atom_site_calc_flag
_atom_site_refinement_flags_posn
_atom_site_refinement_flags_adp
_atom_site_refinement_flags_occupancy
_atom_site_disorder_assembly
_atom_site_disorder_group
O001 O 0.3420(5) 0.7830(3) 0.36019(6) 0.0903(8) Uani 1 1 d . . . . .
H001 H 0.409398 0.802726 0.377278 0.135 Uiso 1 1 calc GR . . . .
N002 N 0.5981(6) 0.7509(3) 0.41102(8) 0.0819(9) Uani 1 1 d . . . . .
C003 C 0.3567(7) 0.6469(4) 0.35444(9) 0.0731(11) Uani 1 1 d . . . . .
C004 C 0.4263(6) 1.0806(4) 0.50633(10) 0.0788(11) Uani 1 1 d . . . . .
C005 C 0.2411(7) 0.5892(4) 0.32783(9) 0.0809(11) Uani 1 1 d . . . . .
C006 C 0.5822(7) 0.9936(4) 0.51885(10) 0.0785(10) Uani 1 1 d . . . . .
C007 C 0.4850(7) 0.5672(4) 0.37495(9) 0.0736(10) Uani 1 1 d . . . . .
C008 C 0.3933(8) 0.3664(4) 0.34284(9) 0.0803(11) Uani 1 1 d . . . . .
C009 C 0.2654(8) 0.4496(4) 0.32326(10) 0.0881(13) Uani 1 1 d . . . . .
H009 H 0.189853 0.409049 0.305710 0.106 Uiso 1 1 calc R . . . .
C00A C 0.5021(7) 0.4275(4) 0.36880(10) 0.0804(11) Uani 1 1 d . . . . .
H00A H 0.589040 0.374979 0.382601 0.097 Uiso 1 1 calc R . . . .
C00B C 0.6174(7) 0.8907(4) 0.46298(9) 0.0760(10) Uani 1 1 d . . . . .
C00C C 0.3374(8) 1.1782(5) 0.52904(13) 0.0999(14) Uani 1 1 d . . . . .
H00C H 0.230149 1.235305 0.521443 0.120 Uiso 1 1 calc R . . . .
C00D C 0.6723(7) 0.8976(4) 0.49611(10) 0.0885(12) Uani 1 1 d . . . . .
H00D H 0.773015 0.837024 0.504331 0.106 Uiso 1 1 calc R . . . .
C00E C 0.4587(7) 0.9777(5) 0.45125(11) 0.0911(13) Uani 1 1 d . . . . .
H00E H 0.415876 0.972747 0.428690 0.109 Uiso 1 1 calc R . . . .
C00F C 0.4060(9) 1.1890(5) 0.56112(13) 0.1047(15) Uani 1 1 d . . . . .
H00F H 0.350674 1.256133 0.575204 0.126 Uiso 1 1 calc R . . . .
C00G C 0.6042(7) 0.6255(4) 0.40319(9) 0.0813(11) Uani 1 1 d . . . . .
H00G H 0.688833 0.567943 0.416088 0.098 Uiso 1 1 calc R . . . .
C00H C 0.4056(9) 0.2123(4) 0.33593(11) 0.0967(13) Uani 1 1 d . U . . .
C00I C 0.7346(7) 0.7960(5) 0.43890(10) 0.0902(13) Uani 1 1 d . . . . .
H00I H 0.785294 0.716516 0.451509 0.108 Uiso 1 1 calc R . . . .
C00J C 0.3655(8) 1.0701(5) 0.47255(12) 0.0995(13) Uani 1 1 d . . . . .
H00J H 0.259752 1.126812 0.464258 0.119 Uiso 1 1 calc R . . . .
C00K C 0.5580(10) 1.1014(6) 0.57341(13) 0.1192(17) Uani 1 1 d . . . . .
H00K H 0.601587 1.107459 0.595909 0.143 Uiso 1 1 calc R . . . .
C00L C 0.6437(9) 1.0063(5) 0.55264(11) 0.1105(16) Uani 1 1 d . . . . .
H00L H 0.746348 0.947935 0.561202 0.133 Uiso 1 1 calc R . . . .
C00M C 0.1011(10) 0.6740(5) 0.30441(11) 0.1059(16) Uani 1 1 d . . . . .
C00N C 0.2439(12) 0.7745(6) 0.28504(11) 0.144(2) Uani 1 1 d . . . . .
H00B H 0.311151 0.834708 0.300898 0.216 Uiso 1 1 calc GR . . . .
H00H H 0.159849 0.826494 0.269446 0.216 Uiso 1 1 calc GR . . . .
H00M H 0.349632 0.724799 0.272716 0.216 Uiso 1 1 calc GR . . . .
C00O C -0.0660(10) 0.7533(7) 0.32454(14) 0.139(2) Uani 1 1 d . . . . .
H00N H -0.156471 0.690611 0.336273 0.209 Uiso 1 1 calc GR . . . .
H00O H -0.148731 0.807542 0.309222 0.209 Uiso 1 1 calc GR . . . .
H00P H 0.002729 0.811543 0.340706 0.209 Uiso 1 1 calc GR . . . .
C00P C 0.9231(8) 0.8704(6) 0.42314(15) 0.141(2) Uani 1 1 d . . . . .
H00Q H 1.002302 0.808155 0.409304 0.212 Uiso 1 1 calc GR . . . .
H00R H 1.012149 0.905247 0.440849 0.212 Uiso 1 1 calc GR . . . .
H00S H 0.873133 0.944286 0.409375 0.212 Uiso 1 1 calc GR . . . .
C00Q C -0.0114(15) 0.5862(6) 0.27776(17) 0.187(4) Uani 1 1 d . . . . .
H00T H 0.091131 0.533963 0.265411 0.280 Uiso 1 1 calc GR . . . .
H00U H -0.087301 0.643937 0.262326 0.280 Uiso 1 1 calc GR . . . .
H00V H -0.108628 0.525830 0.288865 0.280 Uiso 1 1 calc GR . . . .
C00R C 0.484(3) 0.1877(8) 0.2998(2) 0.151(5) Uani 0.749(16) 1 d . U P A 1
H00W H 0.397309 0.237983 0.284115 0.226 Uiso 0.749(16) 1 calc GR . P A 1
H00X H 0.474623 0.092359 0.294600 0.226 Uiso 0.749(16) 1 calc GR . P A 1
H00Y H 0.627638 0.217157 0.297818 0.226 Uiso 0.749(16) 1 calc GR . P A 1
C00S C 0.559(2) 0.1377(8) 0.3596(3) 0.135(4) Uani 0.749(16) 1 d . U P A 1
H00Z H 0.694971 0.180781 0.358701 0.202 Uiso 0.749(16) 1 calc GR . P A 1
H H 0.571717 0.044568 0.352607 0.202 Uiso 0.749(16) 1 calc GR . P A 1
HA H 0.506060 0.141160 0.382479 0.202 Uiso 0.749(16) 1 calc GR . P A 1
C00T C 0.1919(16) 0.1478(9) 0.3395(4) 0.164(6) Uani 0.749(16) 1 d . U P A 1
H00 H 0.128246 0.176950 0.360423 0.247 Uiso 0.749(16) 1 calc GR . P A 1
HB H 0.206744 0.050570 0.339661 0.247 Uiso 0.749(16) 1 calc GR . P A 1
HC H 0.104105 0.174564 0.320811 0.247 Uiso 0.749(16) 1 calc GR . P A 1
C0AA C 0.294(7) 0.1454(17) 0.3674(7) 0.140(12) Uani 0.251(16) 1 d . U P A 2
H0AA H 0.372922 0.165411 0.387588 0.209 Uiso 0.251(16) 1 calc GR . P A 2
H0AB H 0.287179 0.048571 0.364247 0.209 Uiso 0.251(16) 1 calc GR . P A 2
H0AC H 0.153407 0.181145 0.369562 0.209 Uiso 0.251(16) 1 calc GR . P A 2
C00U C 0.275(5) 0.1754(17) 0.3031(6) 0.100(9) Uani 0.251(16) 1 d . U P A 2
H1AA H 0.132035 0.205816 0.305798 0.151 Uiso 0.251(16) 1 calc GR . P A 2
HD H 0.276964 0.078659 0.299834 0.151 Uiso 0.251(16) 1 calc GR . P A 2
HE H 0.337354 0.219373 0.283784 0.151 Uiso 0.251(16) 1 calc GR . P A 2
C1AA C 0.628(5) 0.183(3) 0.3325(11) 0.153(14) Uani 0.251(16) 1 d . U P A 2
H1AB H 0.689920 0.243200 0.316119 0.229 Uiso 0.251(16) 1 calc GR . P A 2
H1AC H 0.645994 0.090280 0.324998 0.229 Uiso 0.251(16) 1 calc GR . P A 2
H1AD H 0.696978 0.194479 0.354006 0.229 Uiso 0.251(16) 1 calc GR . P A 2

loop_
_atom_site_aniso_label
_atom_site_aniso_U_11
_atom_site_aniso_U_22
_atom_site_aniso_U_33
_atom_site_aniso_U_23
_atom_site_aniso_U_13
_atom_site_aniso_U_12
O001 0.113(2) 0.0705(17) 0.0874(18) -0.0102(14) -0.0193(17) -0.0067(16)
N002 0.083(2) 0.079(2) 0.0835(19) -0.0175(17) -0.0080(18) -0.0149(18)
C003 0.084(3) 0.071(2) 0.064(2) -0.0060(18) 0.005(2) -0.012(2)
C004 0.069(2) 0.082(3) 0.085(3) 0.006(2) -0.004(2) -0.005(2)
C005 0.102(3) 0.078(3) 0.062(2) -0.006(2) -0.006(2) -0.015(2)
C006 0.078(3) 0.082(3) 0.075(2) -0.006(2) -0.014(2) -0.003(2)
C007 0.082(3) 0.073(2) 0.066(2) -0.0038(19) -0.003(2) -0.017(2)
C008 0.099(3) 0.074(2) 0.068(2) -0.0046(19) -0.001(2) -0.015(2)
C009 0.114(4) 0.080(3) 0.071(2) -0.013(2) -0.011(2) -0.023(3)
C00A 0.087(3) 0.074(3) 0.080(3) -0.002(2) -0.007(2) -0.009(2)
C00B 0.071(3) 0.081(3) 0.076(2) -0.007(2) -0.013(2) -0.013(2)
C00C 0.093(3) 0.092(3) 0.114(4) -0.006(3) 0.009(3) 0.013(3)
C00D 0.086(3) 0.092(3) 0.088(3) -0.006(2) -0.026(2) 0.010(2)
C00E 0.084(3) 0.107(3) 0.082(3) -0.006(2) -0.018(2) 0.002(3)
C00F 0.109(4) 0.099(4) 0.106(4) -0.017(3) 0.023(3) -0.010(3)
C00G 0.076(3) 0.089(3) 0.079(2) -0.003(2) -0.006(2) -0.007(2)
C00H 0.121(4) 0.073(3) 0.095(3) -0.018(2) -0.005(3) -0.007(3)
C00I 0.074(3) 0.105(3) 0.091(3) -0.029(2) -0.019(2) -0.005(3)
C00J 0.092(3) 0.099(3) 0.107(3) 0.004(3) -0.020(3) 0.022(3)
C00K 0.123(4) 0.133(4) 0.101(3) -0.029(3) -0.003(3) 0.007(4)
C00L 0.109(4) 0.132(4) 0.091(3) -0.020(3) -0.025(3) 0.020(3)
C00M 0.139(5) 0.094(3) 0.084(3) -0.003(2) -0.037(3) -0.001(3)
C00N 0.223(7) 0.120(4) 0.089(3) 0.026(3) -0.006(4) 0.019(5)
C00O 0.118(4) 0.160(5) 0.139(4) 0.000(4) -0.033(4) 0.029(4)
C00P 0.082(3) 0.193(6) 0.149(4) -0.086(4) 0.016(3) -0.045(4)
C00Q 0.278(9) 0.127(4) 0.156(5) -0.021(4) -0.140(6) 0.012(5)
C00R 0.231(16) 0.112(6) 0.110(5) -0.032(5) 0.032(7) 0.018(7)
C00S 0.189(10) 0.074(4) 0.142(7) -0.001(5) -0.016(7) 0.004(5)
C00T 0.138(7) 0.096(6) 0.260(18) -0.045(8) 0.029(8) -0.046(5)
C0AA 0.26(3) 0.023(8) 0.132(14) 0.010(10) 0.010(17) -0.008(13)
C00U 0.14(2) 0.053(10) 0.107(13) -0.020(9) -0.007(14) -0.016(11)
C1AA 0.138(12) 0.092(18) 0.23(4) -0.07(2) -0.037(15) 0.036(13)

loop_
_atom_type_symbol
_atom_type_description
_atom_type_scat_dispersion_real
_atom_type_scat_dispersion_imag
_atom_type_scat_source
C C 0.0033 0.0016 'International Tables Vol C Tables 4.2.6.8 and 6.1.1.4'
H H 0.0000 0.0000 'International Tables Vol C Tables 4.2.6.8 and 6.1.1.4'
N N 0.0061 0.0033 'International Tables Vol C Tables 4.2.6.8 and 6.1.1.4'
O O 0.0106 0.0060 'International Tables Vol C Tables 4.2.6.8 and 6.1.1.4'

loop_
_geom_angle_atom_site_label_1
_geom_angle_atom_site_label_2
_geom_angle_atom_site_label_3
_geom_angle
_geom_angle_site_symmetry_1
_geom_angle_site_symmetry_3
_geom_angle_publ_flag
C00G N002 C00I 117.2(4) . . ?
O001 C003 C005 119.2(4) . . ?
O001 C003 C007 119.9(3) . . ?
C007 C003 C005 120.9(3) . . ?
C006 C004 C00C 118.0(4) . . ?
C00J C004 C006 119.3(4) . . ?
C00J C004 C00C 122.7(4) . . ?
C003 C005 C00M 122.4(4) . . ?
C009 C005 C003 116.0(4) . . ?
C009 C005 C00M 121.6(4) . . ?
C004 C006 C00D 117.9(3) . . ?
C00L C006 C004 118.7(4) . . ?
C00L C006 C00D 123.4(4) . . ?
C003 C007 C00A 119.9(3) . . ?
C003 C007 C00G 121.6(4) . . ?
C00A C007 C00G 118.5(4) . . ?
C009 C008 C00H 120.7(4) . . ?
C00A C008 C009 116.8(4) . . ?
C00A C008 C00H 122.5(4) . . ?
C008 C009 C005 125.0(4) . . ?
C008 C00A C007 121.4(4) . . ?
C00D C00B C00E 118.2(4) . . ?
C00D C00B C00I 120.5(4) . . ?
C00E C00B C00I 121.2(3) . . ?
C00F C00C C004 121.1(5) . . ?
C00B C00D C006 122.6(4) . . ?
C00J C00E C00B 120.8(4) . . ?
C00C C00F C00K 120.5(5) . . ?
N002 C00G C007 123.3(4) . . ?
C008 C00H C0AA 104.5(8) . . ?
C008 C00H C00U 110.2(8) . . ?
C00R C00H C008 109.7(4) . . ?
C00R C00H C00S 106.7(7) . . ?
C00S C00H C008 113.2(5) . . ?
C00T C00H C008 110.7(5) . . ?
C00T C00H C00R 108.2(7) . . ?
C00T C00H C00S 108.1(7) . . ?
C0AA C00H C00U 108.4(17) . . ?
C1AA C00H C008 105.3(11) . . ?
C1AA C00H C0AA 115(2) . . ?
C1AA C00H C00U 112.8(17) . . ?
N002 C00I C00B 111.4(3) . . ?
N002 C00I C00P 107.5(4) . . ?
C00B C00I C00P 110.0(4) . . ?
C00E C00J C004 121.1(4) . . ?
C00L C00K C00F 119.9(5) . . ?
C00K C00L C006 121.8(5) . . ?
C005 C00M C00N 108.0(5) . . ?
C005 C00M C00O 111.4(4) . . ?
C005 C00M C00Q 112.1(4) . . ?
C00O C00M C00N 109.5(4) . . ?
C00Q C00M C00N 107.1(5) . . ?
C00Q C00M C00O 108.6(6) . . ?

loop_
_geom_bond_atom_site_label_1
_geom_bond_atom_site_label_2
_geom_bond_distance
_geom_bond_site_symmetry_2
_geom_bond_publ_flag
O001 C003 1.359(4) . ?
N002 C00G 1.270(5) . ?
N002 C00I 1.466(5) . ?
C003 C005 1.399(5) . ?
C003 C007 1.388(5) . ?
C004 C006 1.395(5) . ?
C004 C00C 1.427(6) . ?
C004 C00J 1.389(6) . ?
C005 C009 1.392(6) . ?
C005 C00M 1.526(6) . ?
C006 C00D 1.421(5) . ?
C006 C00L 1.392(5) . ?
C007 C00A 1.397(5) . ?
C007 C00G 1.461(5) . ?
C008 C009 1.385(6) . ?
C008 C00A 1.371(5) . ?
C008 C00H 1.540(5) . ?
C00B C00D 1.352(5) . ?
C00B C00E 1.397(5) . ?
C00B C00I 1.521(6) . ?
C00C C00F 1.340(6) . ?
C00E C00J 1.370(6) . ?
C00F C00K 1.379(7) . ?
C00H C00R 1.527(9) . ?
C00H C00S 1.534(10) . ?
C00H C00T 1.500(10) . ?
C00H C0AA 1.57(2) . ?
C00H C00U 1.57(2) . ?
C00H C1AA 1.45(3) . ?
C00I C00P 1.530(7) . ?
C00K C00L 1.355(6) . ?
C00M C00N 1.540(8) . ?
C00M C00O 1.535(7) . ?
C00M C00Q 1.534(7) . ?

loop_
_cod_changelog_entry_id
_cod_changelog_entry_author
_cod_changelog_entry_date
_cod_changelog_entry_text
1 'Vaitkus, Antanas' 2024-11-16T01:10:56+02:00
;
 Replaced the '^A\/Y' character sequence with the backslash character ('\')
 in the '_diffrn_measurement_method' data value.
;
